data_1575700
loop_
_publ_author_name
'Jiang, Ting'
'Zou, Mingjun'
'Wu, Yaozhen'
'Zhou, Jie'
'Yin, Xin'
'Guo, Wenjing'
'Wei, Zhenhong'
'Cai, Hu'

_publ_section_title
;
 A pair of chiral organic-inorganic hybrid tin compounds showing
 reversible phase transition and enhanced SHG properties.
;
_journal_issue 38
_journal_name_full 'Dalton transactions (Cambridge, England : 2003)'
_journal_page_first 14559
_journal_page_last 14565
_journal_paper_doi 10.1039/d5dt01839k
_journal_volume 54
_journal_year 2025
_chemical_absolute_configuration ad
_chemical_formula_moiety 'Cl6 Sn, C4 H12 N2'
_chemical_formula_sum 'C4 H12 Cl6 N2 Sn'
_chemical_formula_weight 419.55
_space_group_crystal_system monoclinic
_space_group_IT_number 4
_space_group_name_Hall 'P 2yb'
_space_group_name_H-M_alt 'P 1 21 1'
_atom_sites_solution_hydrogens geom
_atom_sites_solution_primary direct
_audit_creation_date 2025-07-17
_audit_creation_method
;
Olex2 1.5
(compiled 2025.07.13 svn.rb7424aed for OlexSys, GUI svn.r7308)
;
_audit_update_record
;
2025-07-30 deposited with the CCDC.	2025-09-10 downloaded from the CCDC.
;
_cell_angle_alpha 90
_cell_angle_beta 94.339(3)
_cell_angle_gamma 90
_cell_formula_units_Z 2
_cell_length_a 8.2249(3)
_cell_length_b 7.2137(2)
_cell_length_c 11.5197(4)
_cell_measurement_reflns_used 6573
_cell_measurement_temperature 469.99(10)
_cell_measurement_theta_max 26.7130
_cell_measurement_theta_min 2.9320
_cell_volume 681.53(4)
_computing_cell_refinement 'CrysAlisPro 1.171.43.111a (Rigaku OD, 2024)'
_computing_data_collection 'CrysAlisPro system (CCD 43.111a 64-bit (release 27-02-2024))'
_computing_data_reduction 'CrysAlisPro 1.171.43.111a (Rigaku OD, 2024)'
_computing_molecular_graphics 'Olex2 1.5 (Dolomanov et al., 2009)'
_computing_publication_material 'Olex2 1.5 (Dolomanov et al., 2009)'
_computing_structure_refinement 'SHELXL 2018/3 (Sheldrick, 2015)'
_computing_structure_solution 'SHELXS  (Sheldrick, 2008)'
_diffrn_ambient_environment air
_diffrn_ambient_temperature 469.99(10)
_diffrn_detector 'Hybrid Pixel Array Detector'
_diffrn_detector_area_resol_mean 10.0000
_diffrn_detector_type HyPix
_diffrn_measured_fraction_theta_full 0.999
_diffrn_measured_fraction_theta_max 0.999
_diffrn_measurement_details
;
List of Runs (angles in degrees, time in seconds):

  # Type    Start    End  Width  t~exp~   \w     \q     \k     \f   Frames
#--------------------------------------------------------------------------
  1  \w     11.00  37.00   0.50    0.07    --   20.64  57.00-150.00   52
  2  \w     25.00  51.00   0.50    0.07    --   20.64  77.00-150.00   52
  3  \w     60.00  85.00   0.50    0.07    --   20.64  57.00-150.00   50
  4  \w    -20.00 103.00   0.50    0.07    --   20.64  38.00 -60.00  246
  5  \w    -13.00 102.00   0.50    0.07    --   20.64  57.00 150.00  230
  6  \w    -39.00 103.00   0.50    0.07    --   20.64  38.00 120.00  284
  7  \w    -67.00  46.00   0.50    0.07    --   20.64 -38.00  90.00  226
  8  \w     56.00  82.00   0.50    0.07    --   20.64 178.00  60.00   52
  9  \w     48.00  73.00   0.50    0.07    --   20.64 178.00 120.00   50
 10  \w     44.00  97.00   0.50    0.07    --   20.64-136.00 139.00  106
 11  \w     26.00  93.00   0.50    0.07    --   20.64-134.00 -42.00  134
 12  \w    -23.00  15.00   0.50    0.07    --  -20.64 -77.00 -90.00   76
 13  \w   -112.00 -67.00   0.50    0.07    --  -20.64 -77.00 -90.00   90
 14  \w    -82.00 -57.00   0.50    0.07    --  -20.64 136.00-156.00   50
 15  \w    -69.00 -22.00   0.50    0.07    --  -20.64 134.00  25.00   94
 16  \w    -19.00  10.00   0.50    0.07    --  -20.64  19.00-150.00   58
 17  \w     25.00  56.00   0.50    0.07    --  -20.64  19.00-120.00   62
 18  \w     17.00  58.00   0.50    0.07    --  -20.64  19.00-150.00   82
 19  \w     -6.00  44.00   0.50    0.07    --  -20.64  19.00-180.00  100
 20  \w    -24.00   3.00   0.50    0.07    --  -20.64  19.00-120.00   54
 21  \w    -17.00   9.00   0.50    0.07    --  -20.64  19.00 150.00   52
 22  \w    -19.00  62.00   0.50    0.07    --  -20.64  19.00  30.00  162
 23  \w    -14.00  13.00   0.50    0.07    --  -20.64 -99.00-180.00   54
 24  \w      5.00  35.00   0.50    0.07    --  -20.64 -99.00   0.00   60
 25  \w    -17.00  33.00   0.50    0.07    --  -20.64 -99.00 -90.00  100
 26  \w   -103.00 -46.00   0.50    0.07    --  -20.64-178.00-180.00  114
;
_diffrn_measurement_device 'four-circle diffractometer'
_diffrn_measurement_device_type 'XtaLAB Synergy R, DW system, HyPix'
_diffrn_measurement_method '\w scans'
_diffrn_orient_matrix_type 'CrysAlisPro convention (1999,Acta A55,543-557)'
_diffrn_orient_matrix_UB_11 -0.0049400000
_diffrn_orient_matrix_UB_12 0.0143221000
_diffrn_orient_matrix_UB_13 0.0605579000
_diffrn_orient_matrix_UB_21 -0.0137884000
_diffrn_orient_matrix_UB_22 0.0958734000
_diffrn_orient_matrix_UB_23 -0.0101992000
_diffrn_orient_matrix_UB_31 -0.0852409000
_diffrn_orient_matrix_UB_32 -0.0163032000
_diffrn_orient_matrix_UB_33 -0.0066114000
_diffrn_radiation_monochromator mirror
_diffrn_radiation_probe x-ray
_diffrn_radiation_type 'Mo K\a'
_diffrn_radiation_wavelength 0.71073
_diffrn_reflns_av_R_equivalents 0.0548
_diffrn_reflns_av_unetI/netI 0.0321
_diffrn_reflns_Laue_measured_fraction_full 0.999
_diffrn_reflns_Laue_measured_fraction_max 0.999
_diffrn_reflns_limit_h_max 10
_diffrn_reflns_limit_h_min -10
_diffrn_reflns_limit_k_max 9
_diffrn_reflns_limit_k_min -9
_diffrn_reflns_limit_l_max 14
_diffrn_reflns_limit_l_min -14
_diffrn_reflns_number 15401
_diffrn_reflns_point_group_measured_fraction_full 0.999
_diffrn_reflns_point_group_measured_fraction_max 0.999
_diffrn_reflns_theta_full 25.242
_diffrn_reflns_theta_max 26.372
_diffrn_reflns_theta_min 2.941
_diffrn_source 'Rotating-anode X-ray tube'
_diffrn_source_type 'Rigaku (Mo) X-ray Source'
_exptl_absorpt_coefficient_mu 3.014
_exptl_absorpt_correction_T_max 1.00000
_exptl_absorpt_correction_T_min 0.48718
_exptl_absorpt_correction_type multi-scan
_exptl_absorpt_process_details
;
CrysAlisPro 1.171.43.111a (Rigaku Oxford Diffraction, 2024)
Empirical absorption correction using spherical harmonics,
implemented in SCALE3 ABSPACK scaling algorithm.
;
_exptl_crystal_colour 'clear light colourless'
_exptl_crystal_colour_lustre clear
_exptl_crystal_colour_modifier light
_exptl_crystal_colour_primary colourless
_exptl_crystal_density_diffrn 2.044
_exptl_crystal_description block
_exptl_crystal_F_000 404
_exptl_crystal_size_max 0.01
_exptl_crystal_size_mid 0.01
_exptl_crystal_size_min 0.01
_refine_diff_density_max 1.175
_refine_diff_density_min -0.585
_refine_diff_density_rms 0.104
_refine_ls_abs_structure_details
;
 Flack x determined using 983 quotients [(I+)-(I-)]/[(I+)+(I-)]
 (Parsons, Flack and Wagner, Acta Cryst. B69 (2013) 249-259).
;
_refine_ls_abs_structure_Flack 0.11(4)
_refine_ls_extinction_method none
_refine_ls_goodness_of_fit_ref 1.132
_refine_ls_hydrogen_treatment constr
_refine_ls_matrix_type full
_refine_ls_number_parameters 119
_refine_ls_number_reflns 2784
_refine_ls_number_restraints 42
_refine_ls_restrained_S_all 1.217
_refine_ls_R_factor_all 0.0464
_refine_ls_R_factor_gt 0.0396
_refine_ls_shift/su_max 0.000
_refine_ls_shift/su_mean 0.000
_refine_ls_structure_factor_coef Fsqd
_refine_ls_weighting_details 'w=1/[\s^2^(Fo^2^)+(0.0494P)^2^+0.6367P] where P=(Fo^2^+2Fc^2^)/3'
_refine_ls_weighting_scheme calc
_refine_ls_wR_factor_gt 0.1056
_refine_ls_wR_factor_ref 0.1108
_reflns_Friedel_coverage 0.846
_reflns_Friedel_fraction_full 1.000
_reflns_Friedel_fraction_max 1.000
_reflns_number_gt 2428
_reflns_number_total 2784
_reflns_threshold_expression 'I > 2\s(I)'
_cod_data_source_file d5dt01839k2.cif
_cod_data_source_block jt_autored
_cod_depositor_comments 'Adding full bibliography for 1575699--1575702.cif.'
_cod_original_sg_symbol_H-M 'P 21 '
_cod_database_code 1575700
_shelx_shelxl_version_number 2018/3
_chemical_oxdiff_formula 'C H N Sn Cl'
_shelx_space_group_comment
;
The symmetry employed for this shelxl refinement is uniquely defined
by the following loop, which should always be used as a source of
symmetry information in preference to the above space-group names.
They are only intended as comments.
;
_shelx_estimated_absorpt_t_max 0.970
_shelx_estimated_absorpt_t_min 0.970
_olex2_refinement_description
;
1. Fixed Uiso
 At 1.2 times of:
  All C(H) groups, All C(H,H) groups, All N(H,H) groups, All N(H,H,H) groups
2. Restrained distances
 H2B-N2 = N2-H2A
 0.89 with sigma of 0.02
 H2B-H2A
 1.449 with sigma of 0.04
 Cl3_$1-N2
 2.6 with sigma of 0.04
 H1A-Cl1_$3
 2.7 with sigma of 0.04
3. Uiso/Uaniso restraints and constraints
Uanis(N1) \\sim Ueq, Uanis(C3) \\sim Ueq, Uanis(N2) \\sim Ueq, Uanis(C4) \\sim
Ueq, Uanis(C2) \\sim Ueq, Uanis(C1) \\sim Ueq: with sigma of 0.01 and sigma for
terminal atoms of 0.02
4.a Ternary CH refined with riding coordinates:
 C2(H2)
4.b Secondary CH2 refined with riding coordinates:
 N2(H2A,H2B), C1(H1D,H1E), C4(H4A,H4B), C3(H3A,H3B)
4.c Idealised Me refined as rotating group:
 N1(H1A,H1B,H1C)
;
_olex2_submission_special_instructions 'No special instructions were received'
_oxdiff_exptl_absorpt_empirical_details
;
Empirical correction (ABSPACK) includes:
- Absorption correction using spherical harmonics
- Frame scaling
;
_oxdiff_exptl_absorpt_empirical_full_max 5.457
_oxdiff_exptl_absorpt_empirical_full_min 0.347

loop_
_space_group_symop_operation_xyz
'x, y, z'
'-x, y+1/2, -z'

loop_
_atom_site_label
_atom_site_type_symbol
_atom_site_fract_x
_atom_site_fract_y
_atom_site_fract_z
_atom_site_U_iso_or_equiv
_atom_site_adp_type
_atom_site_occupancy
_atom_site_site_symmetry_order
_atom_site_calc_flag
_atom_site_refinement_flags_posn
_atom_site_refinement_flags_adp
_atom_site_refinement_flags_occupancy
_atom_site_disorder_assembly
_atom_site_disorder_group
Sn1 Sn 0.28254(7) 0.4351(2) 0.77011(4) 0.0527(2) Uani 1 1 d . . . . .
Cl3 Cl 0.2570(10) 0.1926(5) 0.9144(7) 0.0786(17) Uani 1 1 d . . . . .
Cl5 Cl 0.3189(9) 0.1927(5) 0.6319(6) 0.0767(17) Uani 1 1 d . . . . .
Cl4 Cl -0.0097(3) 0.4245(13) 0.7254(3) 0.0921(10) Uani 1 1 d . . . . .
Cl2 Cl 0.5734(3) 0.4477(12) 0.8186(3) 0.0916(10) Uani 1 1 d . . . . .
Cl1 Cl 0.2984(9) 0.6816(4) 0.6286(6) 0.0747(16) Uani 1 1 d . . . . .
Cl6 Cl 0.2542(10) 0.6711(5) 0.9203(6) 0.0754(16) Uani 1 1 d . . . . .
N1 N 0.5809(10) -0.060(4) 0.8375(7) 0.078(2) Uani 1 1 d . U . . .
H1A H 0.508723 -0.119485 0.789414 0.093 Uiso 1 1 calc DR U . . .
H1B H 0.535469 0.041586 0.864215 0.093 Uiso 1 1 calc R U . . .
H1C H 0.612344 -0.134111 0.896948 0.093 Uiso 1 1 calc R U . . .
N2 N 0.9906(9) -0.052(4) 0.7332(7) 0.072(2) Uani 1 1 d D U . . .
H2A H 1.028433 0.063900 0.737359 0.087 Uiso 1 1 calc DR U . . .
H2B H 1.074757 -0.129487 0.737986 0.087 Uiso 1 1 calc DR U . . .
C1 C 0.8815(12) -0.088(3) 0.8294(8) 0.080(4) Uani 1 1 d . U . . .
H1D H 0.918155 -0.022906 0.900337 0.096 Uiso 1 1 calc R U . . .
H1E H 0.872133 -0.219330 0.845585 0.096 Uiso 1 1 calc R U . . .
C4 C 0.8891(12) -0.080(4) 0.6227(8) 0.080(3) Uani 1 1 d . U . . .
H4A H 0.899712 0.024292 0.571015 0.096 Uiso 1 1 calc R U . . .
H4B H 0.923473 -0.191559 0.583886 0.096 Uiso 1 1 calc R U . . .
C3 C 0.7181(14) -0.099(3) 0.6528(9) 0.085(4) Uani 1 1 d . U . . .
H3A H 0.685798 -0.228565 0.655900 0.102 Uiso 1 1 calc R U . . .
H3B H 0.643711 -0.034148 0.597632 0.102 Uiso 1 1 calc R U . . .
C2 C 0.7242(13) -0.0087(16) 0.7743(10) 0.067(3) Uani 1 1 d . U . . .
H2 H 0.732192 0.126388 0.767710 0.081 Uiso 1 1 calc R U . . .

loop_
_atom_site_aniso_label
_atom_site_aniso_U_11
_atom_site_aniso_U_22
_atom_site_aniso_U_33
_atom_site_aniso_U_23
_atom_site_aniso_U_13
_atom_site_aniso_U_12
Sn1 0.0579(3) 0.0404(3) 0.0588(3) -0.0006(5) -0.0017(2) 0.0027(5)
Cl3 0.102(4) 0.062(3) 0.071(4) 0.014(2) 0.000(3) -0.008(2)
Cl5 0.095(3) 0.064(3) 0.069(3) -0.014(2) -0.006(2) 0.019(2)
Cl4 0.0572(13) 0.074(2) 0.144(2) 0.011(4) -0.0041(13) 0.002(3)
Cl2 0.0607(13) 0.074(2) 0.136(2) -0.013(3) -0.0187(14) 0.005(3)
Cl1 0.106(4) 0.051(3) 0.068(3) 0.0130(19) 0.014(3) 0.008(2)
Cl6 0.119(4) 0.048(2) 0.060(3) -0.0076(18) 0.012(3) 0.003(2)
N1 0.064(4) 0.091(6) 0.079(5) -0.027(9) 0.014(4) -0.024(9)
N2 0.054(4) 0.084(6) 0.080(5) 0.000(7) 0.005(3) 0.002(7)
C1 0.061(5) 0.119(10) 0.060(5) 0.005(8) 0.001(4) 0.021(8)
C4 0.070(5) 0.107(9) 0.063(5) -0.007(9) 0.003(4) -0.003(9)
C3 0.074(6) 0.116(11) 0.064(5) -0.001(7) -0.003(4) -0.004(7)
C2 0.057(5) 0.060(6) 0.087(6) 0.002(5) 0.012(4) 0.009(4)

loop_
_atom_type_symbol
_atom_type_description
_atom_type_scat_dispersion_real
_atom_type_scat_dispersion_imag
_atom_type_scat_source
C C 0.0033 0.0016 'International Tables Vol C Tables 4.2.6.8 and 6.1.1.4'
H H 0.0000 0.0000 'International Tables Vol C Tables 4.2.6.8 and 6.1.1.4'
Cl Cl 0.1484 0.1585 'International Tables Vol C Tables 4.2.6.8 and 6.1.1.4'
N N 0.0061 0.0033 'International Tables Vol C Tables 4.2.6.8 and 6.1.1.4'
Sn Sn -0.6537 1.4246 'International Tables Vol C Tables 4.2.6.8 and 6.1.1.4'

loop_
_geom_angle_atom_site_label_1
_geom_angle_atom_site_label_2
_geom_angle_atom_site_label_3
_geom_angle
_geom_angle_site_symmetry_1
_geom_angle_site_symmetry_3
_geom_angle_publ_flag
Cl3 Sn1 Cl6 89.96(9) . . ?
Cl5 Sn1 Cl3 87.2(3) . . ?
Cl5 Sn1 Cl4 90.4(3) . . ?
Cl5 Sn1 Cl2 90.6(2) . . ?
Cl5 Sn1 Cl1 94.17(9) . . ?
Cl5 Sn1 Cl6 176.5(3) . . ?
Cl4 Sn1 Cl3 89.3(2) . . ?
Cl4 Sn1 Cl1 89.0(3) . . ?
Cl4 Sn1 Cl6 91.5(3) . . ?
Cl2 Sn1 Cl3 90.2(3) . . ?
Cl2 Sn1 Cl4 178.86(17) . . ?
Cl2 Sn1 Cl1 91.4(2) . . ?
Cl2 Sn1 Cl6 87.5(2) . . ?
Cl1 Sn1 Cl3 177.8(3) . . ?
Cl1 Sn1 Cl6 88.7(3) . . ?
H1A N1 H1B 109.5 . . ?
H1A N1 H1C 109.5 . . ?
H1B N1 H1C 109.5 . . ?
C2 N1 H1A 109.5 . . ?
C2 N1 H1B 109.5 . . ?
C2 N1 H1C 109.5 . . ?
H2A N2 H2B 108.7 . . ?
C1 N2 H2A 110.5 . . ?
C1 N2 H2B 110.5 . . ?
C4 N2 H2A 110.5 . . ?
C4 N2 H2B 110.5 . . ?
C4 N2 C1 106.3(9) . . ?
N2 C1 H1D 111.9 . . ?
N2 C1 H1E 111.9 . . ?
N2 C1 C2 99.5(10) . . ?
H1D C1 H1E 109.6 . . ?
C2 C1 H1D 111.9 . . ?
C2 C1 H1E 111.9 . . ?
N2 C4 H4A 110.3 . . ?
N2 C4 H4B 110.3 . . ?
H4A C4 H4B 108.5 . . ?
C3 C4 N2 107.1(8) . . ?
C3 C4 H4A 110.3 . . ?
C3 C4 H4B 110.3 . . ?
C4 C3 H3A 111.4 . . ?
C4 C3 H3B 111.4 . . ?
C4 C3 C2 101.9(11) . . ?
H3A C3 H3B 109.2 . . ?
C2 C3 H3A 111.4 . . ?
C2 C3 H3B 111.4 . . ?
N1 C2 C1 112.8(12) . . ?
N1 C2 C3 111.5(11) . . ?
N1 C2 H2 110.4 . . ?
C1 C2 C3 100.9(10) . . ?
C1 C2 H2 110.4 . . ?
C3 C2 H2 110.4 . . ?

loop_
_geom_bond_atom_site_label_1
_geom_bond_atom_site_label_2
_geom_bond_distance
_geom_bond_site_symmetry_2
_geom_bond_publ_flag
Sn1 Cl3 2.433(6) . ?
Sn1 Cl5 2.399(6) . ?
Sn1 Cl4 2.421(3) . ?
Sn1 Cl2 2.417(3) . ?
Sn1 Cl1 2.423(5) . ?
Sn1 Cl6 2.451(6) . ?
N1 H1A 0.8900 . ?
N1 H1B 0.8900 . ?
N1 H1C 0.8900 . ?
N1 C2 1.479(14) . ?
N2 H2A 0.8900 . ?
N2 H2B 0.8900 . ?
N2 C1 1.501(13) . ?
N2 C4 1.483(13) . ?
C1 H1D 0.9700 . ?
C1 H1E 0.9700 . ?
C1 C2 1.510(15) . ?
C4 H4A 0.9700 . ?
C4 H4B 0.9700 . ?
C4 C3 1.481(14) . ?
C3 H3A 0.9700 . ?
C3 H3B 0.9700 . ?
C3 C2 1.543(16) . ?
C2 H2 0.9800 . ?

loop_
_geom_torsion_atom_site_label_1
_geom_torsion_atom_site_label_2
_geom_torsion_atom_site_label_3
_geom_torsion_atom_site_label_4
_geom_torsion
_geom_torsion_site_symmetry_1
_geom_torsion_site_symmetry_2
_geom_torsion_site_symmetry_3
_geom_torsion_site_symmetry_4
_geom_torsion_publ_flag
N2 C1 C2 N1 167.2(17) . . . . ?
N2 C1 C2 C3 48.1(17) . . . . ?
N2 C4 C3 C2 20(3) . . . . ?
C1 N2 C4 C3 10(3) . . . . ?
C4 N2 C1 C2 -36(2) . . . . ?
C4 C3 C2 N1 -163(2) . . . . ?
C4 C3 C2 C1 -42.8(19) . . . . ?
